data_2018184
loop_
_publ_author_name
'Lemmerer, Andreas'
'Michael, Joseph P.'

_publ_section_title
;
 Extensive hydrogen and halogen bonding, and absence of intramolecular
 hydrogen bonding between alcohol and nitro groups in a series of
 <i>endo</i>-nitronorbornanol compounds
;
_journal_coeditor_code GD3390
_journal_issue 8
_journal_name_full 'Acta Crystallographica Section C'
_journal_page_first o288
_journal_page_last o293
_journal_paper_doi 10.1107/S0108270111024140
_journal_volume 67
_journal_year 2011
_chemical_formula_moiety 'C8 H9 Br2 N O6'
_chemical_formula_sum 'C8 H9 Br2 N O6'
_chemical_formula_weight 374.98
_chemical_name_systematic
;
(+-)-methyl
3-<i>exo</i>,6-<i>exo</i>-dibromo-5-<i>endo</i>-hydroxy-3-<i>endo</i>-nitro-
7-oxabicyclo[2.2.1]heptane-2-<i>exo</i>-carboxylate
;
_space_group_IT_number 14
_symmetry_cell_setting monoclinic
_symmetry_space_group_name_Hall '-P 2ybc'
_symmetry_space_group_name_H-M 'P 1 21/c 1'
_atom_sites_solution_hydrogens geom
_atom_sites_solution_primary direct
_atom_sites_solution_secondary difmap
_cell_angle_alpha 90
_cell_angle_beta 110.320(10)
_cell_angle_gamma 90
_cell_formula_units_Z 4
_cell_length_a 7.8071(13)
_cell_length_b 22.760(4)
_cell_length_c 6.7673(10)
_cell_measurement_reflns_used 921
_cell_measurement_temperature 173(2)
_cell_measurement_theta_max 28.364
_cell_measurement_theta_min 3.21
_cell_volume 1127.6(3)
_computing_cell_refinement 'SAINT-Plus (Bruker, 1999)'
_computing_data_collection 'SMART-NT (Bruker, 1998)'
_computing_data_reduction 'SAINT-Plus (Bruker, 1999)'
_computing_molecular_graphics 'ORTEP-3 for Windows (Farrugia, 1997) and DIAMOND (Brandenburg, 1999)'
_computing_publication_material 'WinGX (Farrugia, 1999) and PLATON (Spek, 2009)'
_computing_structure_refinement 'SHELXL97 (Sheldrick, 2008)'
_computing_structure_solution 'SHELXS97 (Sheldrick, 2008)'
_diffrn_ambient_temperature 173(2)
_diffrn_measured_fraction_theta_full 0.999
_diffrn_measured_fraction_theta_max 0.999
_diffrn_measurement_device_type 'Bruker SMART 1K CCD area-detector'
_diffrn_measurement_method \w
_diffrn_radiation_monochromator graphite
_diffrn_radiation_type MoK\a
_diffrn_radiation_wavelength 0.71073
_diffrn_reflns_av_R_equivalents 0.085
_diffrn_reflns_limit_h_max 9
_diffrn_reflns_limit_h_min -10
_diffrn_reflns_limit_k_max 30
_diffrn_reflns_limit_k_min -30
_diffrn_reflns_limit_l_max 8
_diffrn_reflns_limit_l_min -8
_diffrn_reflns_number 12168
_diffrn_reflns_theta_full 28
_diffrn_reflns_theta_max 28
_diffrn_reflns_theta_min 2.78
_diffrn_standards_number 0
_exptl_absorpt_coefficient_mu 7.205
_exptl_absorpt_correction_T_max 0.2898
_exptl_absorpt_correction_T_min 0.0922
_exptl_absorpt_correction_type integration
_exptl_absorpt_process_details '(XPREP; Bruker, 1999)'
_exptl_crystal_colour colourless
_exptl_crystal_density_diffrn 2.209
_exptl_crystal_density_method 'not measured'
_exptl_crystal_description block
_exptl_crystal_F_000 728
_exptl_crystal_size_max 0.42
_exptl_crystal_size_mid 0.4
_exptl_crystal_size_min 0.2
_refine_diff_density_max 0.465
_refine_diff_density_min -0.918
_refine_ls_extinction_method none
_refine_ls_goodness_of_fit_ref 1.22
_refine_ls_hydrogen_treatment mixed
_refine_ls_matrix_type full
_refine_ls_number_parameters 158
_refine_ls_number_reflns 2715
_refine_ls_number_restraints 0
_refine_ls_restrained_S_all 1.22
_refine_ls_R_factor_all 0.0375
_refine_ls_R_factor_gt 0.0324
_refine_ls_shift/su_max 0.001
_refine_ls_shift/su_mean 0
_refine_ls_structure_factor_coef Fsqd
_refine_ls_weighting_details 'calc w=1/[\s^2^(Fo^2^)+1.4940P] where P=(Fo^2^+2Fc^2^)/3'
_refine_ls_weighting_scheme calc
_refine_ls_wR_factor_gt 0.0741
_refine_ls_wR_factor_ref 0.0756
_reflns_number_gt 2453
_reflns_number_total 2715
_reflns_threshold_expression I>2\s(I)
_cod_data_source_file gd3390.cif
_cod_data_source_block VI
_cod_original_cell_volume 1127.7(3)
_cod_original_sg_symbol_H-M 'P 21/c'
_cod_database_code 2018184
_cod_database_fobs_code 2018184

loop_
_symmetry_equiv_pos_as_xyz
'x, y, z'
'-x, y+1/2, -z+1/2'
'-x, -y, -z'
'x, -y-1/2, z-1/2'

loop_
_atom_site_type_symbol
_atom_site_label
_atom_site_fract_x
_atom_site_fract_y
_atom_site_fract_z
_atom_site_U_iso_or_equiv
_atom_site_adp_type
_atom_site_calc_flag
_atom_site_refinement_flags
_atom_site_occupancy
_atom_site_symmetry_multiplicity
C C1 0.4596(4) 0.08700(13) 0.8249(4) 0.0151(5) Uani d . 1 1
H H1A 0.5191 0.078 0.9782 0.018 Uiso calc R 1 1
C C2 0.5255(4) 0.14527(13) 0.7547(4) 0.0149(5) Uani d . 1 1
H H2 0.4442 0.1785 0.7618 0.018 Uiso calc R 1 1
C C3 0.4978(4) 0.13033(13) 0.5217(4) 0.0157(5) Uani d . 1 1
C C4 0.3934(4) 0.07166(13) 0.4912(4) 0.0165(6) Uani d . 1 1
H H4 0.3931 0.0491 0.3643 0.02 Uiso calc R 1 1
C C5 0.2012(4) 0.07874(14) 0.5083(4) 0.0178(6) Uani d . 1 1
H H5 0.1302 0.0415 0.4642 0.021 Uiso calc R 1 1
C C6 0.2510(4) 0.08814(13) 0.7492(4) 0.0171(5) Uani d . 1 1
H H6 0.2061 0.1271 0.7788 0.02 Uiso calc R 1 1
C C7 0.7230(4) 0.15867(13) 0.8883(4) 0.0177(6) Uani d . 1 1
C C8 0.9566(4) 0.22856(17) 0.9698(6) 0.0302(7) Uani d . 1 1
H H8A 0.9912 0.2171 1.1181 0.045 Uiso calc R 1 1
H H8B 0.9735 0.271 0.9603 0.045 Uiso calc R 1 1
H H8C 1.0334 0.2076 0.9052 0.045 Uiso calc R 1 1
N N1 0.3988(3) 0.17724(11) 0.3625(4) 0.0180(5) Uani d . 1 1
O O1 0.0960(3) 0.12686(10) 0.4001(4) 0.0221(5) Uani d . 1 1
H H1 0.029(6) 0.1174(19) 0.269(7) 0.033 Uiso d . 1 1
O O2 0.3489(3) 0.16231(11) 0.1774(3) 0.0270(5) Uani d . 1 1
O O3 0.3757(3) 0.22552(10) 0.4268(4) 0.0286(5) Uani d . 1 1
O O4 0.8248(3) 0.12368(10) 1.0054(4) 0.0251(5) Uani d . 1 1
O O5 0.7660(3) 0.21368(10) 0.8594(3) 0.0229(5) Uani d . 1 1
O O6 0.4935(3) 0.04365(9) 0.6866(3) 0.0183(4) Uani d . 1 1
Br Br1 0.72464(4) 0.118459(15) 0.46861(5) 0.02389(10) Uani d . 1 1
Br Br2 0.16270(4) 0.025117(16) 0.88365(5) 0.02651(10) Uani d . 1 1

loop_
_atom_site_aniso_label
_atom_site_aniso_U_11
_atom_site_aniso_U_22
_atom_site_aniso_U_33
_atom_site_aniso_U_12
_atom_site_aniso_U_13
_atom_site_aniso_U_23
C1 0.0163(13) 0.0148(13) 0.0129(12) -0.0008(10) 0.0035(10) -0.0011(10)
C2 0.0173(13) 0.0132(13) 0.0138(12) 0.0008(10) 0.0049(10) -0.0008(10)
C3 0.0156(13) 0.0179(14) 0.0136(12) 0.0022(10) 0.0049(10) 0.0002(11)
C4 0.0185(13) 0.0152(14) 0.0148(12) 0.0007(11) 0.0043(11) -0.0025(11)
C5 0.0132(12) 0.0198(14) 0.0170(13) -0.0006(11) 0.0011(10) 0.0019(11)
C6 0.0193(13) 0.0156(14) 0.0165(12) -0.0021(11) 0.0064(11) 0.0010(11)
C7 0.0200(14) 0.0182(14) 0.0149(12) -0.0021(11) 0.0061(11) -0.0023(11)
C8 0.0223(15) 0.0312(18) 0.0323(17) -0.0119(14) 0.0037(13) -0.0040(15)
N1 0.0182(11) 0.0177(12) 0.0183(11) -0.0012(10) 0.0065(10) 0.0031(10)
O1 0.0178(10) 0.0269(12) 0.0182(10) 0.0058(9) 0.0019(8) 0.0042(9)
O2 0.0322(12) 0.0320(13) 0.0139(10) 0.0021(10) 0.0043(9) 0.0024(9)
O3 0.0377(13) 0.0173(11) 0.0289(12) 0.0041(10) 0.0091(10) 0.0018(10)
O4 0.0201(11) 0.0254(12) 0.0229(11) -0.0031(9) -0.0012(9) 0.0047(9)
O5 0.0202(10) 0.0196(11) 0.0251(11) -0.0041(9) 0.0033(9) -0.0005(9)
O6 0.0220(10) 0.0151(10) 0.0158(9) 0.0046(8) 0.0039(8) -0.0002(8)
Br1 0.01801(14) 0.03388(19) 0.02190(16) 0.00381(12) 0.00963(12) -0.00164(13)
Br2 0.02506(16) 0.03039(18) 0.02249(16) -0.00843(13) 0.00624(12) 0.00615(13)

loop_
_atom_type_symbol
_atom_type_description
_atom_type_scat_dispersion_real
_atom_type_scat_dispersion_imag
_atom_type_scat_source
C C 0.0033 0.0016 'International Tables Vol C Tables 4.2.6.8 and 6.1.1.4'
H H 0 0 'International Tables Vol C Tables 4.2.6.8 and 6.1.1.4'
N N 0.0061 0.0033 'International Tables Vol C Tables 4.2.6.8 and 6.1.1.4'
O O 0.0106 0.006 'International Tables Vol C Tables 4.2.6.8 and 6.1.1.4'
Br Br -0.2901 2.4595 'International Tables Vol C Tables 4.2.6.8 and 6.1.1.4'

loop_
_exptl_crystal_face_index_h
_exptl_crystal_face_index_k
_exptl_crystal_face_index_l
_exptl_crystal_face_perp_dist
-1 0 0 0.1
1 0 0 0.1
-1 4 -3 0.16
-1 -5 -4 0.18
-1 -3 2 0.2
0 -1 0 0.21
0 1 0 0.21
0 4 3 0.2

loop_
_geom_angle_atom_site_label_1
_geom_angle_atom_site_label_2
_geom_angle_atom_site_label_3
_geom_angle
O6 C1 C6 102.0(2)
O6 C1 C2 103.3(2)
C6 C1 C2 108.1(2)
O6 C1 H1A 114.1
C6 C1 H1A 114.1
C2 C1 H1A 114.1
C7 C2 C3 113.7(2)
C7 C2 C1 111.3(2)
C3 C2 C1 100.3(2)
C7 C2 H2 110.4
C3 C2 H2 110.4
C1 C2 H2 110.4
N1 C3 C4 113.5(2)
N1 C3 C2 115.0(2)
C4 C3 C2 101.9(2)
N1 C3 Br1 103.75(18)
C4 C3 Br1 109.16(19)
C2 C3 Br1 113.77(19)
O6 C4 C3 99.7(2)
O6 C4 C5 102.1(2)
C3 C4 C5 112.3(2)
O6 C4 H4 113.8
C3 C4 H4 113.8
C5 C4 H4 113.8
O1 C5 C4 116.4(2)
O1 C5 C6 109.0(2)
C4 C5 C6 101.3(2)
O1 C5 H5 109.9
C4 C5 H5 109.9
C6 C5 H5 109.9
C1 C6 C5 101.4(2)
C1 C6 Br2 109.9(2)
C5 C6 Br2 112.9(2)
C1 C6 H6 110.8
C5 C6 H6 110.8
Br2 C6 H6 110.8
O4 C7 O5 125.2(3)
O4 C7 C2 123.9(3)
O5 C7 C2 110.9(2)
O5 C8 H8A 109.5
O5 C8 H8B 109.5
H8A C8 H8B 109.5
O5 C8 H8C 109.5
H8A C8 H8C 109.5
H8B C8 H8C 109.5
O3 N1 O2 125.6(3)
O3 N1 C3 118.8(2)
O2 N1 C3 115.6(2)
C5 O1 H1 111(3)
C7 O5 C8 114.2(3)
C4 O6 C1 97.5(2)

loop_
_geom_bond_atom_site_label_1
_geom_bond_atom_site_label_2
_geom_bond_distance
C1 O6 1.446(3)
C1 C6 1.528(4)
C1 C2 1.555(4)
C1 H1A 1
C2 C7 1.523(4)
C2 C3 1.553(4)
C2 H2 1
C3 N1 1.523(4)
C3 C4 1.540(4)
C3 Br1 1.944(3)
C4 O6 1.431(3)
C4 C5 1.553(4)
C4 H4 1
C5 O1 1.411(4)
C5 C6 1.554(4)
C5 H5 1
C6 Br2 1.948(3)
C6 H6 1
C7 O4 1.207(4)
C7 O5 1.328(4)
C8 O5 1.454(4)
C8 H8A 0.98
C8 H8B 0.98
C8 H8C 0.98
N1 O3 1.218(4)
N1 O2 1.223(3)
O1 H1 0.89(4)

loop_
_geom_hbond_atom_site_label_D
_geom_hbond_atom_site_label_H
_geom_hbond_atom_site_label_A
_geom_hbond_site_symmetry_A
_geom_hbond_distance_DH
_geom_hbond_distance_HA
_geom_hbond_distance_DA
_geom_hbond_angle_DHA
O1 H1 O4 1_454 0.89(4) 1.94(4) 2.774(3) 156(4)

loop_
_geom_torsion_atom_site_label_1
_geom_torsion_atom_site_label_2
_geom_torsion_atom_site_label_3
_geom_torsion_atom_site_label_4
_geom_torsion
O6 C1 C2 C7 -93.9(3)
C6 C1 C2 C7 158.5(2)
O6 C1 C2 C3 26.7(2)
C6 C1 C2 C3 -80.8(3)
C7 C2 C3 N1 -109.0(3)
C1 C2 C3 N1 132.1(2)
C7 C2 C3 C4 127.8(2)
C1 C2 C3 C4 8.9(3)
C7 C2 C3 Br1 10.5(3)
C1 C2 C3 Br1 -108.5(2)
N1 C3 C4 O6 -166.4(2)
C2 C3 C4 O6 -42.2(2)
Br1 C3 C4 O6 78.4(2)
N1 C3 C4 C5 -59.0(3)
C2 C3 C4 C5 65.2(3)
Br1 C3 C4 C5 -174.12(18)
O6 C4 C5 O1 150.8(2)
C3 C4 C5 O1 44.9(3)
O6 C4 C5 C6 32.7(3)
C3 C4 C5 C6 -73.2(3)
O6 C1 C6 C5 -35.7(3)
C2 C1 C6 C5 72.8(3)
O6 C1 C6 Br2 84.0(2)
C2 C1 C6 Br2 -167.60(18)
O1 C5 C6 C1 -121.4(2)
C4 C5 C6 C1 1.9(3)
O1 C5 C6 Br2 121.1(2)
C4 C5 C6 Br2 -115.6(2)
C3 C2 C7 O4 -99.5(3)
C1 C2 C7 O4 12.9(4)
C3 C2 C7 O5 81.0(3)
C1 C2 C7 O5 -166.5(2)
C4 C3 N1 O3 128.5(3)
C2 C3 N1 O3 11.8(4)
Br1 C3 N1 O3 -113.1(2)
C4 C3 N1 O2 -51.5(3)
C2 C3 N1 O2 -168.2(2)
Br1 C3 N1 O2 66.9(3)
O4 C7 O5 C8 4.9(4)
C2 C7 O5 C8 -175.6(3)
C3 C4 O6 C1 59.7(2)
C5 C4 O6 C1 -55.8(2)
C6 C1 O6 C4 57.5(2)
C2 C1 O6 C4 -54.6(2)
